data_7050154
loop_
_publ_author_name
'Bond, Andrew D.'

_publ_section_title
;
 On the crystal structures and melting point alternation of the n-alkyl
 carboxylic acids
;
_journal_coden_ASTM NJCHE5
_journal_issue 1
_journal_name_full 'New Journal of Chemistry'
_journal_page_first 104
_journal_page_last 114
_journal_paper_doi 10.1039/b307208h
_journal_volume 28
_journal_year 2004
_chemical_formula_moiety 'C14 H28 O2'
_chemical_formula_sum 'C14 H28 O2'
_chemical_formula_weight 228.36
_chemical_melting_point 328
_chemical_name_common 'tetradecanoic acid'
_chemical_name_systematic 'tetradecanoic acid'
_space_group_IT_number 14
_symmetry_cell_setting monoclinic
_symmetry_space_group_name_Hall '-P 2ybc'
_symmetry_space_group_name_H-M 'P 1 21/c 1'
_atom_sites_solution_hydrogens geom
_atom_sites_solution_primary direct
_atom_sites_solution_secondary difmap
_cell_angle_alpha 90.00
_cell_angle_beta 94.432(4)
_cell_angle_gamma 90.00
_cell_formula_units_Z 4
_cell_length_a 31.559(3)
_cell_length_b 4.9652(5)
_cell_length_c 9.4260(11)
_cell_measurement_reflns_used 58505
_cell_measurement_temperature 270(2)
_cell_measurement_theta_max 22.46
_cell_measurement_theta_min 1.02
_cell_volume 1472.6(3)
_computing_cell_refinement 'HKL Scalepack (Otwinowski & Minor, 1997)'
_computing_data_collection 'Collect (Nonius, 1998)'
_computing_data_reduction
;
HKL Denzo and Scalepack (Otwinowski & Minor, 1997)
;
_computing_publication_material 'SHELXTL v6.12 (Bruker AXS, 2001)'
_computing_structure_refinement 'SHELXTL v6.12 (Bruker AXS, 2001)'
_computing_structure_solution 'SIR-92 (Altomare et al., 1994)'
_diffrn_ambient_temperature 270(2)
_diffrn_measured_fraction_theta_full 0.781
_diffrn_measured_fraction_theta_max 0.781
_diffrn_measurement_device_type 'Nonius KappaCCD'
_diffrn_measurement_method 'Thin slice \w and \f scans'
_diffrn_radiation_monochromator graphite
_diffrn_radiation_source 'fine-focus sealed tube'
_diffrn_radiation_type MoK\a
_diffrn_radiation_wavelength 0.7107
_diffrn_reflns_av_R_equivalents 0.0442
_diffrn_reflns_av_sigmaI/netI 0.0408
_diffrn_reflns_limit_h_max 33
_diffrn_reflns_limit_h_min -30
_diffrn_reflns_limit_k_max 3
_diffrn_reflns_limit_k_min -5
_diffrn_reflns_limit_l_max 10
_diffrn_reflns_limit_l_min -10
_diffrn_reflns_number 3920
_diffrn_reflns_theta_full 22.51
_diffrn_reflns_theta_max 22.51
_diffrn_reflns_theta_min 3.89
_diffrn_standards_number 0
_exptl_absorpt_coefficient_mu 0.066
_exptl_absorpt_correction_T_max 0.988
_exptl_absorpt_correction_T_min 0.735
_exptl_absorpt_correction_type multi-scan
_exptl_absorpt_process_details 'Sortav Blessing (1995)'
_exptl_crystal_colour colourless
_exptl_crystal_density_diffrn 1.030
_exptl_crystal_density_method 'not measured'
_exptl_crystal_description cylinder
_exptl_crystal_F_000 512
_exptl_crystal_size_length 0.35
_exptl_crystal_size_rad 0.15
_refine_diff_density_max 0.173
_refine_diff_density_min -0.120
_refine_diff_density_rms 0.027
_refine_ls_extinction_method none
_refine_ls_goodness_of_fit_ref 1.120
_refine_ls_hydrogen_treatment mixed
_refine_ls_matrix_type full
_refine_ls_number_parameters 150
_refine_ls_number_reflns 1509
_refine_ls_number_restraints 1
_refine_ls_restrained_S_all 1.121
_refine_ls_R_factor_all 0.0722
_refine_ls_R_factor_gt 0.0564
_refine_ls_shift/su_max 0.000
_refine_ls_shift/su_mean 0.000
_refine_ls_structure_factor_coef Fsqd
_refine_ls_weighting_details 'calc w=1/[\s^2^(Fo^2^)+(0.0640P)^2^+0.4988P] where P=(Fo^2^+2Fc^2^)/3'
_refine_ls_weighting_scheme calc
_refine_ls_wR_factor_gt 0.1420
_refine_ls_wR_factor_ref 0.1526
_reflns_number_gt 1206
_reflns_number_total 1509
_reflns_threshold_expression I>2\s(I)
_cod_data_source_file b307208h.txt
_cod_data_source_block C14
_cod_original_sg_symbol_H-M P2(1)/c
_cod_database_code 7050154

loop_
_symmetry_equiv_pos_as_xyz
'x, y, z'
'-x, y+1/2, -z+1/2'
'-x, -y, -z'
'x, -y-1/2, z-1/2'

loop_
_atom_site_label
_atom_site_type_symbol
_atom_site_fract_x
_atom_site_fract_y
_atom_site_fract_z
_atom_site_U_iso_or_equiv
_atom_site_adp_type
_atom_site_occupancy
_atom_site_symmetry_multiplicity
_atom_site_calc_flag
_atom_site_refinement_flags
_atom_site_disorder_assembly
_atom_site_disorder_group
O1 O 0.00608(6) 0.2378(4) -0.3700(2) 0.0660(6) Uani 1 1 d D . .
H1 H -0.0112(10) 0.194(9) -0.442(3) 0.164(19) Uiso 1 1 d D . .
O2 O 0.04713(5) -0.1134(4) -0.41174(18) 0.0627(6) Uani 1 1 d . . .
C1 C 0.03862(8) 0.0861(6) -0.3388(3) 0.0515(8) Uani 1 1 d . . .
C2 C 0.06548(7) 0.1651(5) -0.2083(3) 0.0555(8) Uani 1 1 d . . .
H2A H 0.0481 0.1565 -0.1280 0.067 Uiso 1 1 calc R . .
H2B H 0.0740 0.3515 -0.2187 0.067 Uiso 1 1 calc R . .
C3 C 0.10512(8) -0.0009(5) -0.1729(3) 0.0570(8) Uani 1 1 d . . .
H3A H 0.1235 0.0126 -0.2503 0.068 Uiso 1 1 calc R . .
H3B H 0.0972 -0.1885 -0.1635 0.068 Uiso 1 1 calc R . .
C4 C 0.12922(7) 0.0920(6) -0.0359(3) 0.0592(8) Uani 1 1 d . . .
H4A H 0.1345 0.2838 -0.0432 0.071 Uiso 1 1 calc R . .
H4B H 0.1111 0.0657 0.0416 0.071 Uiso 1 1 calc R . .
C5 C 0.17111(8) -0.0467(6) 0.0023(3) 0.0616(8) Uani 1 1 d . . .
H5A H 0.1894 -0.0229 -0.0750 0.074 Uiso 1 1 calc R . .
H5B H 0.1661 -0.2382 0.0126 0.074 Uiso 1 1 calc R . .
C6 C 0.19394(8) 0.0594(6) 0.1393(3) 0.0616(8) Uani 1 1 d . . .
H6A H 0.1974 0.2527 0.1303 0.074 Uiso 1 1 calc R . .
H6B H 0.1760 0.0281 0.2167 0.074 Uiso 1 1 calc R . .
C7 C 0.23713(8) -0.0639(6) 0.1787(3) 0.0651(9) Uani 1 1 d . . .
H7A H 0.2550 -0.0360 0.1009 0.078 Uiso 1 1 calc R . .
H7B H 0.2338 -0.2566 0.1906 0.078 Uiso 1 1 calc R . .
C8 C 0.25936(8) 0.0514(6) 0.3140(3) 0.0634(8) Uani 1 1 d . . .
H8A H 0.2621 0.2445 0.3024 0.076 Uiso 1 1 calc R . .
H8B H 0.2415 0.0210 0.3917 0.076 Uiso 1 1 calc R . .
C9 C 0.30292(8) -0.0648(6) 0.3549(3) 0.0663(9) Uani 1 1 d . . .
H9A H 0.3207 -0.0363 0.2769 0.080 Uiso 1 1 calc R . .
H9B H 0.3001 -0.2577 0.3677 0.080 Uiso 1 1 calc R . .
C10 C 0.32512(8) 0.0537(6) 0.4894(3) 0.0667(8) Uani 1 1 d . . .
H10A H 0.3277 0.2468 0.4769 0.080 Uiso 1 1 calc R . .
H10B H 0.3074 0.0237 0.5675 0.080 Uiso 1 1 calc R . .
C11 C 0.36874(8) -0.0602(6) 0.5296(3) 0.0712(9) Uani 1 1 d . . .
H11A H 0.3865 -0.0290 0.4516 0.085 Uiso 1 1 calc R . .
H11B H 0.3662 -0.2535 0.5412 0.085 Uiso 1 1 calc R . .
C12 C 0.39091(8) 0.0551(6) 0.6639(3) 0.0715(9) Uani 1 1 d . . .
H12A H 0.3932 0.2487 0.6529 0.086 Uiso 1 1 calc R . .
H12B H 0.3734 0.0215 0.7423 0.086 Uiso 1 1 calc R . .
C13 C 0.43475(9) -0.0579(7) 0.7019(3) 0.0894(11) Uani 1 1 d . . .
H13A H 0.4525 -0.0203 0.6246 0.107 Uiso 1 1 calc R . .
H13B H 0.4326 -0.2520 0.7107 0.107 Uiso 1 1 calc R . .
C14 C 0.45627(10) 0.0539(8) 0.8385(4) 0.1052(13) Uani 1 1 d . . .
H14A H 0.4838 -0.0275 0.8562 0.158 Uiso 1 1 calc R . .
H14B H 0.4393 0.0147 0.9161 0.158 Uiso 1 1 calc R . .
H14C H 0.4594 0.2453 0.8299 0.158 Uiso 1 1 calc R . .

loop_
_atom_site_aniso_label
_atom_site_aniso_U_11
_atom_site_aniso_U_22
_atom_site_aniso_U_33
_atom_site_aniso_U_23
_atom_site_aniso_U_13
_atom_site_aniso_U_12
O1 0.0711(13) 0.0665(14) 0.0575(13) -0.0097(12) -0.0126(10) 0.0106(11)
O2 0.0709(12) 0.0620(13) 0.0539(12) -0.0172(11) -0.0045(8) 0.0057(10)
C1 0.0535(16) 0.0533(19) 0.0468(18) 0.0035(16) -0.0026(13) -0.0034(14)
C2 0.0604(16) 0.0554(18) 0.0492(16) -0.0069(14) -0.0055(13) -0.0027(13)
C3 0.0586(16) 0.0556(17) 0.0550(17) -0.0009(15) -0.0068(13) -0.0046(13)
C4 0.0578(16) 0.0638(19) 0.0539(18) -0.0058(15) -0.0083(13) -0.0018(14)
C5 0.0641(17) 0.0596(19) 0.0594(18) -0.0005(16) -0.0052(13) -0.0020(14)
C6 0.0614(17) 0.065(2) 0.0555(18) -0.0031(16) -0.0108(13) 0.0016(14)
C7 0.0643(17) 0.066(2) 0.0627(19) -0.0015(16) -0.0104(14) 0.0006(15)
C8 0.0627(17) 0.066(2) 0.0597(19) -0.0011(16) -0.0093(14) -0.0024(14)
C9 0.0600(17) 0.071(2) 0.065(2) 0.0007(17) -0.0131(14) 0.0028(15)
C10 0.0677(18) 0.067(2) 0.0632(19) -0.0005(17) -0.0109(14) -0.0022(15)
C11 0.0634(18) 0.075(2) 0.071(2) -0.0023(18) -0.0161(15) 0.0038(15)
C12 0.0665(18) 0.077(2) 0.068(2) 0.0026(18) -0.0140(15) -0.0046(16)
C13 0.074(2) 0.106(3) 0.084(2) -0.004(2) -0.0222(17) 0.0071(19)
C14 0.085(2) 0.137(4) 0.087(3) 0.000(2) -0.0309(19) -0.009(2)

loop_
_atom_type_symbol
_atom_type_description
_atom_type_scat_dispersion_real
_atom_type_scat_dispersion_imag
_atom_type_scat_source
C C 0.0033 0.0016 'International Tables Vol C Tables 4.2.6.8 and 6.1.1.4'
H H 0.0000 0.0000 'International Tables Vol C Tables 4.2.6.8 and 6.1.1.4'
O O 0.0106 0.0060 'International Tables Vol C Tables 4.2.6.8 and 6.1.1.4'

loop_
_geom_angle_atom_site_label_1
_geom_angle_atom_site_label_2
_geom_angle_atom_site_label_3
_geom_angle
_geom_angle_site_symmetry_1
_geom_angle_site_symmetry_3
_geom_angle_publ_flag
C1 O1 H1 119(3) . . ?
O2 C1 O1 122.7(2) . . ?
O2 C1 C2 122.1(2) . . ?
O1 C1 C2 115.2(3) . . ?
C1 C2 C3 116.5(2) . . ?
C1 C2 H2A 108.2 . . ?
C3 C2 H2A 108.2 . . ?
C1 C2 H2B 108.2 . . ?
C3 C2 H2B 108.2 . . ?
H2A C2 H2B 107.3 . . ?
C2 C3 C4 111.9(2) . . ?
C2 C3 H3A 109.2 . . ?
C4 C3 H3A 109.2 . . ?
C2 C3 H3B 109.2 . . ?
C4 C3 H3B 109.2 . . ?
H3A C3 H3B 107.9 . . ?
C5 C4 C3 115.8(2) . . ?
C5 C4 H4A 108.3 . . ?
C3 C4 H4A 108.3 . . ?
C5 C4 H4B 108.3 . . ?
C3 C4 H4B 108.3 . . ?
H4A C4 H4B 107.4 . . ?
C4 C5 C6 113.1(2) . . ?
C4 C5 H5A 109.0 . . ?
C6 C5 H5A 109.0 . . ?
C4 C5 H5B 109.0 . . ?
C6 C5 H5B 109.0 . . ?
H5A C5 H5B 107.8 . . ?
C7 C6 C5 115.2(2) . . ?
C7 C6 H6A 108.5 . . ?
C5 C6 H6A 108.5 . . ?
C7 C6 H6B 108.5 . . ?
C5 C6 H6B 108.5 . . ?
H6A C6 H6B 107.5 . . ?
C6 C7 C8 113.7(2) . . ?
C6 C7 H7A 108.8 . . ?
C8 C7 H7A 108.8 . . ?
C6 C7 H7B 108.8 . . ?
C8 C7 H7B 108.8 . . ?
H7A C7 H7B 107.7 . . ?
C9 C8 C7 115.0(3) . . ?
C9 C8 H8A 108.5 . . ?
C7 C8 H8A 108.5 . . ?
C9 C8 H8B 108.5 . . ?
C7 C8 H8B 108.5 . . ?
H8A C8 H8B 107.5 . . ?
C8 C9 C10 114.6(3) . . ?
C8 C9 H9A 108.6 . . ?
C10 C9 H9A 108.6 . . ?
C8 C9 H9B 108.6 . . ?
C10 C9 H9B 108.6 . . ?
H9A C9 H9B 107.6 . . ?
C11 C10 C9 114.7(3) . . ?
C11 C10 H10A 108.6 . . ?
C9 C10 H10A 108.6 . . ?
C11 C10 H10B 108.6 . . ?
C9 C10 H10B 108.6 . . ?
H10A C10 H10B 107.6 . . ?
C10 C11 C12 115.0(3) . . ?
C10 C11 H11A 108.5 . . ?
C12 C11 H11A 108.5 . . ?
C10 C11 H11B 108.5 . . ?
C12 C11 H11B 108.5 . . ?
H11A C11 H11B 107.5 . . ?
C13 C12 C11 114.5(3) . . ?
C13 C12 H12A 108.6 . . ?
C11 C12 H12A 108.6 . . ?
C13 C12 H12B 108.6 . . ?
C11 C12 H12B 108.6 . . ?
H12A C12 H12B 107.6 . . ?
C12 C13 C14 114.1(3) . . ?
C12 C13 H13A 108.7 . . ?
C14 C13 H13A 108.7 . . ?
C12 C13 H13B 108.7 . . ?
C14 C13 H13B 108.7 . . ?
H13A C13 H13B 107.6 . . ?
C13 C14 H14A 109.5 . . ?
C13 C14 H14B 109.5 . . ?
H14A C14 H14B 109.5 . . ?
C13 C14 H14C 109.5 . . ?
H14A C14 H14C 109.5 . . ?
H14B C14 H14C 109.5 . . ?

loop_
_geom_bond_atom_site_label_1
_geom_bond_atom_site_label_2
_geom_bond_distance
_geom_bond_site_symmetry_2
_geom_bond_publ_flag
O1 C1 1.289(3) . ?
O1 H1 0.86(1) . ?
O2 C1 1.247(3) . ?
C1 C2 1.491(3) . ?
C2 C3 1.514(3) . ?
C2 H2A 0.9700 . ?
C2 H2B 0.9700 . ?
C3 C4 1.519(3) . ?
C3 H3A 0.9700 . ?
C3 H3B 0.9700 . ?
C4 C5 1.509(3) . ?
C4 H4A 0.9700 . ?
C4 H4B 0.9700 . ?
C5 C6 1.523(4) . ?
C5 H5A 0.9700 . ?
C5 H5B 0.9700 . ?
C6 C7 1.514(3) . ?
C6 H6A 0.9700 . ?
C6 H6B 0.9700 . ?
C7 C8 1.519(4) . ?
C7 H7A 0.9700 . ?
C7 H7B 0.9700 . ?
C8 C9 1.513(3) . ?
C8 H8A 0.9700 . ?
C8 H8B 0.9700 . ?
C9 C10 1.518(4) . ?
C9 H9A 0.9700 . ?
C9 H9B 0.9700 . ?
C10 C11 1.509(4) . ?
C10 H10A 0.9700 . ?
C10 H10B 0.9700 . ?
C11 C12 1.511(4) . ?
C11 H11A 0.9700 . ?
C11 H11B 0.9700 . ?
C12 C13 1.510(4) . ?
C12 H12A 0.9700 . ?
C12 H12B 0.9700 . ?
C13 C14 1.514(4) . ?
C13 H13A 0.9700 . ?
C13 H13B 0.9700 . ?
C14 H14A 0.9600 . ?
C14 H14B 0.9600 . ?
C14 H14C 0.9600 . ?

loop_
_geom_torsion_atom_site_label_1
_geom_torsion_atom_site_label_2
_geom_torsion_atom_site_label_3
_geom_torsion_atom_site_label_4
_geom_torsion
_geom_torsion_site_symmetry_1
_geom_torsion_site_symmetry_2
_geom_torsion_site_symmetry_3
_geom_torsion_site_symmetry_4
_geom_torsion_publ_flag
O2 C1 C2 C3 3.2(4) . . . . ?
O1 C1 C2 C3 -177.1(2) . . . . ?
C1 C2 C3 C4 -178.3(2) . . . . ?
C2 C3 C4 C5 -175.3(2) . . . . ?
C3 C4 C5 C6 179.0(2) . . . . ?
C4 C5 C6 C7 -177.2(2) . . . . ?
C5 C6 C7 C8 178.7(2) . . . . ?
C6 C7 C8 C9 -179.1(2) . . . . ?
C7 C8 C9 C10 179.4(2) . . . . ?
C8 C9 C10 C11 -179.5(2) . . . . ?
C9 C10 C11 C12 -179.5(2) . . . . ?
C10 C11 C12 C13 -179.2(2) . . . . ?
C11 C12 C13 C14 -178.6(3) . . . . ?

loop_
_cod_related_entry_id
_cod_related_entry_database
_cod_related_entry_code
1 ChemSpider 10539
